data_2101771
loop_
_publ_author_name
'Marsh, R. E.'

_publ_section_title
;
 The perils of <i>Cc</i> revisited
;
_journal_issue 2
_journal_name_full 'Acta Crystallographica Section B'
_journal_page_first 317
_journal_page_last 322
_journal_paper_doi 10.1107/S010876819601381X
_journal_volume 53
_journal_year 1997
_chemical_formula_moiety 'C2 N2 S2 Cl Hg, 2(C10 H8 S8)'
_chemical_formula_sum 'C22 H16 Cl Hg N2 S18'
_space_group_IT_number 15
_symmetry_cell_setting monoclinic
_symmetry_space_group_name_Hall '-C 2yc'
_symmetry_space_group_name_H-M 'C 1 2/c 1'
_audit_creation_method CSD-QUEST3D-V5
_cell_angle_alpha 90
_cell_angle_beta 90.02(6)
_cell_angle_gamma 90
_cell_formula_units_Z 4
_cell_length_a 36.690(10)
_cell_length_b 8.302(8)
_cell_length_c 11.732(8)
_cell_volume 3574(4)
_cod_data_source_file an0533.cif
_cod_data_source_block CSD_CIF_MIF_LELYEG01
_cod_depositor_comments
;

  Added moiety chemical formula from Marsh (1997) paper. The summary
  chemical formula is calculated from moiety formula using 'AdHocParser'
  (svn://www.crystallography.net/cod-tools/trunk/Formulae/AdHocParser.yp,
  revision 1441.)

  Removing 3 atoms which were symmetric equivalents of the atoms from
  the asymmetric unit.

  Andrius Merkys
  2013-11-06
;
_cod_original_sg_symbol_H-M 'C 2/c'
_cod_database_code 2101771

loop_
_symmetry_equiv_pos_as_xyz
x,y,z
-x,y,1/2-z
1/2+x,1/2+y,z
1/2-x,1/2+y,1/2-z
-x,-y,-z
x,-y,-1/2+z
-1/2-x,-1/2-y,-z
-1/2+x,-1/2-y,-1/2+z

loop_
_atom_site_label
_atom_site_fract_x
_atom_site_fract_y
_atom_site_fract_z
_atom_site_type_symbol
Hg1 .0 .0104 .25 Hg
Cl1 .0 .2974 .25 Cl
S1 -.3460 .5458 .0934 S
S2 -.3200 .2767 .3091 S
S3 -.2689 .5178 .0220 S
S4 -.2480 .2910 .2034 S
S5 -.1830 .5294 -.0582 S
S6 -.1652 .3066 .1272 S
S7 -.1052 .5984 -.1126 S
S8 -.0860 .3338 .1015 S
S9 -.0418 -.1698 .1405 S
N1 -.0493 -.0110 -.0644 N
C1 -.2361 .4082 .1000 C
C2 -.1974 .4167 .0518 C
C3 -.3038 .4660 .1174 C
C4 -.2918 .3610 .2038 C
C5 -.1371 .4978 -.0308 C
C6 -.1290 .3958 .0568 C
C7 -.3726 .4404 .1942 C
C8 -.3643 .3347 .2644 C
C9 -.0674 .4562 -.1091 C
C10 -.0534 .4078 -.0028 C
C11 -.0432 -.0743 .0256 C

loop_
_atom_type_symbol
C
Cl
Hg
N
S
